data_4066720
loop_
_publ_author_name
'Riederer, Stephanie K. U.'
'Gigler, Peter'
'H\"ogerl, Manuel P.'
'Herdtweck, Eberhardt'
'Bechlars, Bettina'
'Herrmann, Wolfgang A.'
'K\"uhn, Fritz E.'

_publ_section_title
;
 Impact of Ligand Modification on Structures and Catalytic Activities of
 Chelating Bis-Carbene Rhodium(I) Complexes&#x2020;
;
_journal_issue 21
_journal_name_full Organometallics
_journal_page_first 5681
_journal_paper_doi 10.1021/om1005897
_journal_volume 29
_journal_year 2010
_chemical_formula_sum 'C33 H42 Cl2 F6 N6 P Rh'
_chemical_formula_weight 841.51
_chemical_name_systematic
; 
 ? 
;
_space_group_IT_number 15
_symmetry_space_group_name_Hall '-C 2yc'
_symmetry_space_group_name_H-M 'C 1 2/c 1'
_atom_sites_solution_hydrogens geom
_atom_sites_solution_primary direct
_atom_sites_solution_secondary difmap
_audit_creation_method SHELXL-97
_cell_angle_alpha 90.00
_cell_angle_beta 109.922(2)
_cell_angle_gamma 90.00
_cell_formula_units_Z 8
_cell_length_a 24.7222(10)
_cell_length_b 9.4517(4)
_cell_length_c 33.5718(13)
_cell_measurement_temperature 173(2)
_cell_volume 7375.2(5)
_computing_structure_refinement 'SHELXL-97 (Sheldrick, 1997)'
_computing_structure_solution 'SHELXS-97 (Sheldrick, 1990)'
_diffrn_ambient_temperature 173(2)
_diffrn_measured_fraction_theta_full 0.994
_diffrn_measured_fraction_theta_max 0.994
_diffrn_radiation_monochromator graphite
_diffrn_radiation_source 'fine-focus sealed tube'
_diffrn_radiation_type MoK\a
_diffrn_radiation_wavelength 0.71073
_diffrn_reflns_av_R_equivalents 0.0531
_diffrn_reflns_av_sigmaI/netI 0.0270
_diffrn_reflns_limit_h_max 29
_diffrn_reflns_limit_h_min -29
_diffrn_reflns_limit_k_max 9
_diffrn_reflns_limit_k_min -11
_diffrn_reflns_limit_l_max 40
_diffrn_reflns_limit_l_min -40
_diffrn_reflns_number 62142
_diffrn_reflns_theta_full 25.38
_diffrn_reflns_theta_max 25.38
_diffrn_reflns_theta_min 1.29
_exptl_absorpt_coefficient_mu 0.715
_exptl_absorpt_correction_T_max 0.9929
_exptl_absorpt_correction_T_min 0.8416
_exptl_crystal_density_diffrn 1.516
_exptl_crystal_density_method 'not measured'
_exptl_crystal_F_000 3440
_exptl_crystal_size_max 0.25
_exptl_crystal_size_mid 0.15
_exptl_crystal_size_min 0.01
_refine_diff_density_max 1.773
_refine_diff_density_min -1.400
_refine_diff_density_rms 0.104
_refine_ls_extinction_method none
_refine_ls_goodness_of_fit_ref 1.029
_refine_ls_hydrogen_treatment mixed
_refine_ls_matrix_type full
_refine_ls_number_parameters 446
_refine_ls_number_reflns 6738
_refine_ls_number_restraints 0
_refine_ls_restrained_S_all 1.029
_refine_ls_R_factor_all 0.0631
_refine_ls_R_factor_gt 0.0528
_refine_ls_shift/su_max 0.001
_refine_ls_shift/su_mean 0.000
_refine_ls_structure_factor_coef Fsqd
_refine_ls_weighting_details 'calc w=1/[\s^2^(Fo^2^)+(0.0701P)^2^+58.6245P] where P=(Fo^2^+2Fc^2^)/3'
_refine_ls_weighting_scheme calc
_refine_ls_wR_factor_gt 0.1408
_refine_ls_wR_factor_ref 0.1499
_reflns_number_gt 5743
_reflns_number_total 6738
_reflns_threshold_expression >2sigma(I)
_cod_data_source_file om1005897_si_003.cif
_cod_data_source_block tri-3-2-4iPrPh
_cod_database_code 4066720

loop_
_symmetry_equiv_pos_as_xyz
'x, y, z'
'-x, y, -z+1/2'
'x+1/2, y+1/2, z'
'-x+1/2, y+1/2, -z+1/2'
'-x, -y, -z'
'x, -y, z-1/2'
'-x+1/2, -y+1/2, -z'
'x+1/2, -y+1/2, z-1/2'

loop_
_atom_site_label
_atom_site_type_symbol
_atom_site_fract_x
_atom_site_fract_y
_atom_site_fract_z
_atom_site_U_iso_or_equiv
_atom_site_adp_type
_atom_site_occupancy
_atom_site_symmetry_multiplicity
_atom_site_calc_flag
_atom_site_refinement_flags
Rh1 Rh 0.377099(14) 0.69073(4) 0.112289(10) 0.02916(13) Uani 1 1 d .
N1 N 0.40058(15) 0.9338(4) 0.05858(11) 0.0296(8) Uani 1 1 d .
N2 N 0.34526(16) 0.9993(4) 0.09135(12) 0.0312(8) Uani 1 1 d .
N3 N 0.35146(18) 1.1171(4) 0.06887(13) 0.0405(9) Uani 1 1 d .
N4 N 0.38553(14) 0.6332(4) 0.02799(11) 0.0281(7) Uani 1 1 d .
N5 N 0.30560(15) 0.5488(4) 0.02542(11) 0.0281(7) Uani 1 1 d .
N6 N 0.31082(16) 0.5153(4) -0.01330(11) 0.0337(8) Uani 1 1 d .
C1 C 0.4006(2) 0.7638(6) 0.17915(15) 0.0494(13) Uani 1 1 d .
H1 H 0.3783 0.8466 0.1691 0.059 Uiso 1 1 calc R
C2 C 0.4495(2) 0.7478(8) 0.16891(17) 0.0592(15) Uani 1 1 d .
H2 H 0.4587 0.8226 0.1535 0.071 Uiso 1 1 calc R
C3 C 0.4893(3) 0.6249(10) 0.1796(2) 0.082(2) Uani 1 1 d .
H3A H 0.5159 0.6359 0.2091 0.098 Uiso 1 1 calc R
H3B H 0.5127 0.6263 0.1608 0.098 Uiso 1 1 calc R
C4 C 0.4599(4) 0.4819(10) 0.1755(2) 0.092(3) Uani 1 1 d .
H4A H 0.4518 0.4619 0.2018 0.110 Uiso 1 1 calc R
H4B H 0.4865 0.4079 0.1723 0.110 Uiso 1 1 calc R
C5 C 0.4036(3) 0.4734(6) 0.13780(18) 0.0614(17) Uani 1 1 d .
H5 H 0.4058 0.4445 0.1113 0.074 Uiso 1 1 calc R
C6 C 0.3502(3) 0.5043(6) 0.13952(17) 0.0522(14) Uani 1 1 d .
H6 H 0.3186 0.4958 0.1138 0.063 Uiso 1 1 calc R
C7 C 0.3368(3) 0.5507(7) 0.17847(18) 0.0589(15) Uani 1 1 d .
H7A H 0.3375 0.4667 0.1963 0.071 Uiso 1 1 calc R
H7B H 0.2974 0.5902 0.1693 0.071 Uiso 1 1 calc R
C8 C 0.3787(3) 0.6611(7) 0.20520(17) 0.0608(16) Uani 1 1 d .
H8A H 0.3593 0.7156 0.2217 0.073 Uiso 1 1 calc R
H8B H 0.4120 0.6118 0.2256 0.073 Uiso 1 1 calc R
C9 C 0.37548(17) 0.8848(5) 0.08636(13) 0.0277(9) Uani 1 1 d .
C10 C 0.3850(2) 1.0723(5) 0.04930(16) 0.0382(10) Uani 1 1 d .
H25 H 0.3975 1.1289 0.0307 0.046 Uiso 1 1 calc R
C11 C 0.35078(17) 0.6190(4) 0.05179(13) 0.0260(8) Uani 1 1 d .
C12 C 0.36022(19) 0.5679(5) -0.01008(14) 0.0332(10) Uani 1 1 d .
H12 H 0.3770 0.5620 -0.0316 0.040 Uiso 1 1 calc R
C13 C 0.43992(19) 0.8608(5) 0.04061(15) 0.0335(10) Uani 1 1 d .
H13A H 0.4792 0.8987 0.0546 0.040 Uiso 1 1 calc R
H13B H 0.4283 0.8849 0.0102 0.040 Uiso 1 1 calc R
C14 C 0.44252(18) 0.7014(5) 0.04477(15) 0.0324(10) Uani 1 1 d .
H14A H 0.4673 0.6637 0.0295 0.039 Uiso 1 1 calc R
H14B H 0.4606 0.6762 0.0750 0.039 Uiso 1 1 calc R
C15 C 0.30966(19) 1.0097(5) 0.11735(14) 0.0337(10) Uani 1 1 d .
C16 C 0.3139(3) 1.1266(6) 0.14237(18) 0.0509(13) Uani 1 1 d .
H16 H 0.3384 1.2029 0.1412 0.061 Uiso 1 1 calc R
C17 C 0.2821(3) 1.1326(6) 0.16939(19) 0.0574(15) Uani 1 1 d .
H17 H 0.2855 1.2134 0.1869 0.069 Uiso 1 1 calc R
C18 C 0.2459(2) 1.0242(6) 0.17144(16) 0.0489(13) Uani 1 1 d .
C19 C 0.2410(2) 0.9083(7) 0.14489(17) 0.0505(13) Uani 1 1 d .
H19 H 0.2154 0.8336 0.1452 0.061 Uiso 1 1 calc R
C20 C 0.2731(2) 0.8997(6) 0.11775(15) 0.0414(11) Uani 1 1 d .
H20 H 0.2698 0.8197 0.0999 0.050 Uiso 1 1 calc R
C21 C 0.2150(3) 1.0287(9) 0.2041(2) 0.072(2) Uani 1 1 d .
H21 H 0.2189 1.1311 0.2120 0.086 Uiso 1 1 calc R
C22 C 0.1563(3) 1.0151(18) 0.1881(3) 0.159(6) Uani 1 1 d .
H22A H 0.1409 1.0727 0.1624 0.239 Uiso 1 1 calc R
H22B H 0.1398 1.0473 0.2092 0.239 Uiso 1 1 calc R
H22C H 0.1461 0.9156 0.1812 0.239 Uiso 1 1 calc R
C23 C 0.2494(4) 0.9651(17) 0.2432(3) 0.156(6) Uani 1 1 d .
H23A H 0.2897 0.9930 0.2497 0.234 Uiso 1 1 calc R
H23B H 0.2462 0.8619 0.2407 0.234 Uiso 1 1 calc R
H23C H 0.2359 0.9968 0.2660 0.234 Uiso 1 1 calc R
C24 C 0.25558(18) 0.5061(4) 0.03560(14) 0.0287(9) Uani 1 1 d .
C25 C 0.2471(2) 0.3654(5) 0.04217(16) 0.0377(10) Uani 1 1 d .
H25 H 0.2712 0.2950 0.0369 0.045 Uiso 1 1 calc R
C26 C 0.2027(2) 0.3278(5) 0.05668(17) 0.0403(11) Uani 1 1 d .
H26 H 0.1963 0.2307 0.0608 0.048 Uiso 1 1 calc R
C27 C 0.16763(19) 0.4292(5) 0.06520(15) 0.0357(10) Uani 1 1 d .
C28 C 0.17620(18) 0.5695(5) 0.05710(15) 0.0345(10) Uani 1 1 d .
H28 H 0.1518 0.6400 0.0620 0.041 Uiso 1 1 calc R
C29 C 0.21959(18) 0.6091(5) 0.04203(14) 0.0306(9) Uani 1 1 d .
H29 H 0.2246 0.7056 0.0362 0.037 Uiso 1 1 calc R
C30 C 0.1223(2) 0.3918(6) 0.08506(19) 0.0492(13) Uani 1 1 d .
H30 H 0.0884 0.4550 0.0719 0.059 Uiso 1 1 calc R
C31 C 0.1456(3) 0.4259(8) 0.1324(2) 0.078(2) Uani 1 1 d .
H31A H 0.1793 0.3667 0.1463 0.117 Uiso 1 1 calc R
H31B H 0.1158 0.4070 0.1448 0.117 Uiso 1 1 calc R
H31C H 0.1566 0.5259 0.1363 0.117 Uiso 1 1 calc R
C32 C 0.1009(2) 0.2396(7) 0.0769(2) 0.0580(15) Uani 1 1 d .
H32A H 0.0869 0.2212 0.0463 0.087 Uiso 1 1 calc R
H32B H 0.0695 0.2252 0.0881 0.087 Uiso 1 1 calc R
H32C H 0.1325 0.1747 0.0910 0.087 Uiso 1 1 calc R
F1 F 0.0335(2) 0.9261(4) 0.04351(17) 0.0960(15) Uani 1 1 d .
F2 F 0.00599(18) 0.6897(4) 0.10128(13) 0.0818(12) Uani 1 1 d .
F3 F 0.0113(2) 0.6934(4) 0.03681(14) 0.0804(12) Uani 1 1 d .
F4 F 0.02865(17) 0.9253(5) 0.10817(14) 0.0879(13) Uani 1 1 d .
F5 F -0.04574(14) 0.8485(3) 0.05380(12) 0.0618(9) Uani 1 1 d .
F6 F 0.08669(17) 0.7706(6) 0.0915(2) 0.119(2) Uani 1 1 d .
P1 P 0.02056(6) 0.80819(15) 0.07329(5) 0.0475(4) Uani 1 1 d .
C33 C 0.0505(9) 0.6287(13) 0.2040(4) 0.225(10) Uani 1 1 d .
H33A H 0.0083 0.6299 0.1973 0.271 Uiso 1 1 calc R
H33B H 0.0586 0.6492 0.1777 0.271 Uiso 1 1 calc R
Cl1 Cl 0.07733(17) 0.4676(4) 0.22308(13) 0.1564(13) Uani 1 1 d .
Cl2 Cl 0.0832(2) 0.7579(5) 0.24271(15) 0.218(2) Uani 1 1 d .

loop_
_atom_site_aniso_label
_atom_site_aniso_U_11
_atom_site_aniso_U_22
_atom_site_aniso_U_33
_atom_site_aniso_U_23
_atom_site_aniso_U_13
_atom_site_aniso_U_12
Rh1 0.0337(2) 0.0292(2) 0.02492(19) 0.00065(13) 0.01043(14) 0.00406(14)
N1 0.0277(18) 0.0265(18) 0.038(2) -0.0029(15) 0.0155(15) 0.0003(15)
N2 0.036(2) 0.0248(18) 0.038(2) -0.0007(15) 0.0195(17) 0.0029(15)
N3 0.051(2) 0.027(2) 0.053(2) 0.0041(18) 0.030(2) 0.0043(18)
N4 0.0275(18) 0.0266(18) 0.0338(19) -0.0030(15) 0.0150(15) 0.0040(15)
N5 0.0296(18) 0.0258(18) 0.0318(18) -0.0025(15) 0.0143(15) 0.0028(14)
N6 0.042(2) 0.0308(19) 0.0321(19) -0.0087(16) 0.0174(17) 0.0004(17)
C1 0.056(3) 0.058(3) 0.026(2) -0.007(2) 0.004(2) 0.007(3)
C2 0.047(3) 0.088(4) 0.032(3) -0.003(3) -0.001(2) 0.004(3)
C3 0.053(4) 0.131(7) 0.048(4) 0.017(4) 0.000(3) 0.034(4)
C4 0.105(6) 0.121(7) 0.057(4) 0.044(4) 0.038(4) 0.076(6)
C5 0.107(5) 0.043(3) 0.046(3) 0.022(3) 0.041(3) 0.033(3)
C6 0.089(4) 0.037(3) 0.037(3) 0.014(2) 0.030(3) 0.005(3)
C7 0.079(4) 0.063(4) 0.044(3) 0.013(3) 0.033(3) 0.010(3)
C8 0.070(4) 0.083(4) 0.030(3) 0.005(3) 0.018(3) 0.022(3)
C9 0.026(2) 0.032(2) 0.026(2) -0.0054(17) 0.0085(16) -0.0036(17)
C10 0.046(3) 0.028(2) 0.047(3) 0.001(2) 0.025(2) -0.001(2)
C11 0.029(2) 0.0218(19) 0.029(2) 0.0011(16) 0.0129(17) 0.0047(16)
C12 0.041(2) 0.030(2) 0.036(2) -0.0066(19) 0.022(2) 0.0035(19)
C13 0.029(2) 0.035(2) 0.044(3) -0.004(2) 0.023(2) -0.0004(19)
C14 0.023(2) 0.034(2) 0.043(3) -0.0023(19) 0.0157(18) 0.0037(18)
C15 0.036(2) 0.036(2) 0.034(2) 0.0007(19) 0.0181(19) 0.0079(19)
C16 0.072(4) 0.032(3) 0.064(3) -0.005(2) 0.042(3) 0.004(3)
C17 0.079(4) 0.048(3) 0.061(4) -0.009(3) 0.044(3) 0.014(3)
C18 0.047(3) 0.065(4) 0.042(3) 0.001(3) 0.024(2) 0.017(3)
C19 0.042(3) 0.067(4) 0.049(3) 0.000(3) 0.024(2) -0.005(3)
C20 0.039(3) 0.047(3) 0.042(3) -0.011(2) 0.019(2) -0.004(2)
C21 0.066(4) 0.111(6) 0.053(3) 0.002(4) 0.038(3) 0.022(4)
C22 0.059(5) 0.36(2) 0.081(6) 0.012(9) 0.049(4) 0.004(8)
C23 0.108(7) 0.316(18) 0.066(5) 0.072(8) 0.058(5) 0.080(9)
C24 0.029(2) 0.025(2) 0.034(2) -0.0056(17) 0.0139(18) -0.0012(17)
C25 0.043(3) 0.024(2) 0.052(3) -0.003(2) 0.024(2) 0.005(2)
C26 0.045(3) 0.022(2) 0.059(3) 0.000(2) 0.025(2) -0.003(2)
C27 0.029(2) 0.033(2) 0.047(3) -0.003(2) 0.016(2) -0.0026(19)
C28 0.028(2) 0.032(2) 0.045(3) -0.003(2) 0.0146(19) 0.0031(18)
C29 0.030(2) 0.024(2) 0.037(2) -0.0031(18) 0.0102(18) 0.0008(17)
C30 0.039(3) 0.045(3) 0.073(4) 0.006(3) 0.030(3) 0.000(2)
C31 0.099(5) 0.079(5) 0.085(5) -0.017(4) 0.068(4) -0.023(4)
C32 0.041(3) 0.055(3) 0.085(4) 0.008(3) 0.029(3) -0.012(3)
F1 0.118(4) 0.061(2) 0.152(4) -0.006(3) 0.103(3) -0.019(2)
F2 0.082(3) 0.090(3) 0.071(2) 0.031(2) 0.023(2) 0.007(2)
F3 0.113(3) 0.056(2) 0.090(3) -0.027(2) 0.057(3) 0.000(2)
F4 0.070(2) 0.098(3) 0.101(3) -0.057(3) 0.036(2) -0.008(2)
F5 0.0529(19) 0.0452(18) 0.088(3) 0.0073(17) 0.0254(18) 0.0052(15)
F6 0.047(2) 0.106(4) 0.200(6) -0.048(4) 0.038(3) 0.014(2)
P1 0.0435(7) 0.0428(7) 0.0675(9) -0.0140(7) 0.0334(7) 0.0007(6)
C33 0.43(3) 0.096(8) 0.099(8) -0.002(7) 0.030(12) 0.100(13)
Cl1 0.174(3) 0.111(2) 0.171(3) 0.026(2) 0.041(3) 0.001(2)
Cl2 0.226(5) 0.162(3) 0.179(4) -0.066(3) -0.045(3) 0.033(3)

loop_
_atom_type_symbol
_atom_type_description
_atom_type_scat_dispersion_real
_atom_type_scat_dispersion_imag
_atom_type_scat_source
C C 0.0033 0.0016 'International Tables Vol C Tables 4.2.6.8 and 6.1.1.4'
H H 0.0000 0.0000 'International Tables Vol C Tables 4.2.6.8 and 6.1.1.4'
Cl Cl 0.1484 0.1585 'International Tables Vol C Tables 4.2.6.8 and 6.1.1.4'
F F 0.0171 0.0103 'International Tables Vol C Tables 4.2.6.8 and 6.1.1.4'
N N 0.0061 0.0033 'International Tables Vol C Tables 4.2.6.8 and 6.1.1.4'
P P 0.1023 0.0942 'International Tables Vol C Tables 4.2.6.8 and 6.1.1.4'
Rh Rh -1.1178 0.9187 'International Tables Vol C Tables 4.2.6.8 and 6.1.1.4'

loop_
_geom_angle_atom_site_label_1
_geom_angle_atom_site_label_2
_geom_angle_atom_site_label_3
_geom_angle
C9 Rh1 C11 85.39(16)
C9 Rh1 C2 92.3(2)
C11 Rh1 C2 147.3(2)
C9 Rh1 C6 160.7(2)
C11 Rh1 C6 96.29(19)
C2 Rh1 C6 96.3(3)
C9 Rh1 C1 96.46(19)
C11 Rh1 C1 176.15(19)
C2 Rh1 C1 36.2(2)
C6 Rh1 C1 80.8(2)
C9 Rh1 C5 163.2(2)
C11 Rh1 C5 91.63(19)
C2 Rh1 C5 81.2(3)
C6 Rh1 C5 36.1(2)
C1 Rh1 C5 87.5(2)
C9 N1 C10 108.8(4)
C9 N1 C13 129.5(4)
C10 N1 C13 121.7(4)
C9 N2 N3 114.0(3)
C9 N2 C15 127.2(4)
N3 N2 C15 118.8(3)
C10 N3 N2 103.0(4)
C12 N4 C11 109.0(4)
C12 N4 C14 128.9(4)
C11 N4 C14 122.0(4)
C11 N5 N6 114.2(3)
C11 N5 C24 124.7(3)
N6 N5 C24 121.2(3)
C12 N6 N5 102.8(3)
C2 C1 C8 126.0(6)
C2 C1 Rh1 70.3(3)
C8 C1 Rh1 111.1(4)
C2 C1 H1 117.0
C8 C1 H1 117.0
Rh1 C1 H1 88.6
C1 C2 C3 126.4(7)
C1 C2 Rh1 73.5(3)
C3 C2 Rh1 107.2(5)
C1 C2 H2 116.8
C3 C2 H2 116.8
Rh1 C2 H2 89.2
C2 C3 C4 114.6(6)
C2 C3 H3A 108.6
C4 C3 H3A 108.6
C2 C3 H3B 108.6
C4 C3 H3B 108.6
H3A C3 H3B 107.6
C3 C4 C5 113.3(5)
C3 C4 H4A 108.9
C5 C4 H4A 108.9
C3 C4 H4B 108.9
C5 C4 H4B 108.9
H4A C4 H4B 107.7
C6 C5 C4 124.8(5)
C6 C5 Rh1 70.1(3)
C4 C5 Rh1 109.5(5)
C6 C5 H5 117.6
C4 C5 H5 117.6
Rh1 C5 H5 90.4
C5 C6 C7 126.4(6)
C5 C6 Rh1 73.8(3)
C7 C6 Rh1 108.3(4)
C5 C6 H6 116.8
C7 C6 H6 116.8
Rh1 C6 H6 87.8
C6 C7 C8 113.5(5)
C6 C7 H7A 108.9
C8 C7 H7A 108.9
C6 C7 H7B 108.9
C8 C7 H7B 108.9
H7A C7 H7B 107.7
C1 C8 C7 113.6(4)
C1 C8 H8A 108.8
C7 C8 H8A 108.8
C1 C8 H8B 108.8
C7 C8 H8B 108.8
H8A C8 H8B 107.7
N2 C9 N1 102.2(4)
N2 C9 Rh1 126.9(3)
N1 C9 Rh1 130.9(3)
N3 C10 N1 112.1(4)
N3 C10 H25 124.0
N1 C10 H25 124.0
N5 C11 N4 102.2(3)
N5 C11 Rh1 137.5(3)
N4 C11 Rh1 120.2(3)
N6 C12 N4 111.8(4)
N6 C12 H12 124.1
N4 C12 H12 124.1
N1 C13 C14 116.1(4)
N1 C13 H13A 108.2
C14 C13 H13A 108.2
N1 C13 H13B 108.2
C14 C13 H13B 108.2
H13A C13 H13B 107.4
N4 C14 C13 113.3(4)
N4 C14 H14A 108.9
C13 C14 H14A 108.9
N4 C14 H14B 108.9
C13 C14 H14B 108.9
H14A C14 H14B 107.7
C16 C15 C20 121.0(4)
C16 C15 N2 119.4(4)
C20 C15 N2 119.5(4)
C15 C16 C17 119.4(5)
C15 C16 H16 120.3
C17 C16 H16 120.3
C18 C17 C16 121.6(5)
C18 C17 H17 119.2
C16 C17 H17 119.2
C17 C18 C19 118.0(5)
C17 C18 C21 120.3(6)
C19 C18 C21 121.5(6)
C18 C19 C20 121.2(5)
C18 C19 H19 119.4
C20 C19 H19 119.4
C15 C20 C19 118.8(5)
C15 C20 H20 120.6
C19 C20 H20 120.6
C22 C21 C23 122.6(9)
C22 C21 C18 115.8(6)
C23 C21 C18 111.0(6)
C22 C21 H21 100.9
C23 C21 H21 100.9
C18 C21 H21 100.9
C21 C22 H22A 109.5
C21 C22 H22B 109.5
H22A C22 H22B 109.5
C21 C22 H22C 109.5
H22A C22 H22C 109.5
H22B C22 H22C 109.5
C21 C23 H23A 109.5
C21 C23 H23B 109.5
H23A C23 H23B 109.5
C21 C23 H23C 109.5
H23A C23 H23C 109.5
H23B C23 H23C 109.5
C25 C24 C29 120.9(4)
C25 C24 N5 119.8(4)
C29 C24 N5 119.1(4)
C24 C25 C26 119.0(4)
C24 C25 H25 120.5
C26 C25 H25 120.5
C27 C26 C25 121.3(4)
C27 C26 H26 119.4
C25 C26 H26 119.4
C28 C27 C26 118.3(4)
C28 C27 C30 119.4(4)
C26 C27 C30 122.2(4)
C27 C28 C29 121.4(4)
C27 C28 H28 119.3
C29 C28 H28 119.3
C24 C29 C28 119.1(4)
C24 C29 H29 120.5
C28 C29 H29 120.5
C32 C30 C31 111.8(5)
C32 C30 C27 113.6(4)
C31 C30 C27 109.4(5)
C32 C30 H30 107.3
C31 C30 H30 107.3
C27 C30 H30 107.3
C30 C31 H31A 109.5
C30 C31 H31B 109.5
H31A C31 H31B 109.5
C30 C31 H31C 109.5
H31A C31 H31C 109.5
H31B C31 H31C 109.5
C30 C32 H32A 109.5
C30 C32 H32B 109.5
H32A C32 H32B 109.5
C30 C32 H32C 109.5
H32A C32 H32C 109.5
H32B C32 H32C 109.5
F4 P1 F6 91.0(3)
F4 P1 F2 93.0(3)
F6 P1 F2 91.5(3)
F4 P1 F5 89.4(2)
F6 P1 F5 178.3(3)
F2 P1 F5 90.1(2)
F4 P1 F3 178.1(3)
F6 P1 F3 90.2(3)
F2 P1 F3 88.4(2)
F5 P1 F3 89.3(2)
F4 P1 F1 88.5(3)
F6 P1 F1 89.8(3)
F2 P1 F1 177.9(3)
F5 P1 F1 88.5(2)
F3 P1 F1 90.1(2)
Cl1 C33 Cl2 108.7(8)
Cl1 C33 H33A 109.9
Cl2 C33 H33A 109.9
Cl1 C33 H33B 109.9
Cl2 C33 H33B 109.9
H33A C33 H33B 108.3

loop_
_geom_bond_atom_site_label_1
_geom_bond_atom_site_label_2
_geom_bond_distance
Rh1 C9 2.025(4)
Rh1 C11 2.027(4)
Rh1 C2 2.188(5)
Rh1 C6 2.190(5)
Rh1 C1 2.228(5)
Rh1 C5 2.236(5)
N1 C9 1.365(5)
N1 C10 1.370(6)
N1 C13 1.479(5)
N2 C9 1.358(5)
N2 N3 1.382(5)
N2 C15 1.439(5)
N3 C10 1.293(6)
N4 C12 1.364(6)
N4 C11 1.364(5)
N4 C14 1.476(5)
N5 C11 1.341(5)
N5 N6 1.386(5)
N5 C24 1.448(5)
N6 C12 1.289(6)
C1 C2 1.373(8)
C1 C8 1.524(9)
C1 H1 0.9500
C2 C3 1.486(10)
C2 H2 0.9500
C3 C4 1.519(12)
C3 H3A 0.9900
C3 H3B 0.9900
C4 C5 1.531(10)
C4 H4A 0.9900
C4 H4B 0.9900
C5 C6 1.372(9)
C5 H5 0.9500
C6 C7 1.520(7)
C6 H6 0.9500
C7 C8 1.528(9)
C7 H7A 0.9900
C7 H7B 0.9900
C8 H8A 0.9900
C8 H8B 0.9900
C10 H25 0.9500
C12 H12 0.9500
C13 C14 1.513(6)
C13 H13A 0.9900
C13 H13B 0.9900
C14 H14A 0.9900
C14 H14B 0.9900
C15 C16 1.371(7)
C15 C20 1.380(7)
C16 C17 1.389(7)
C16 H16 0.9500
C17 C18 1.378(9)
C17 H17 0.9500
C18 C19 1.391(8)
C18 C21 1.535(7)
C19 C20 1.400(7)
C19 H19 0.9500
C20 H20 0.9500
C21 C22 1.372(10)
C21 C23 1.432(10)
C21 H21 1.0000
C22 H22A 0.9800
C22 H22B 0.9800
C22 H22C 0.9800
C23 H23A 0.9800
C23 H23B 0.9800
C23 H23C 0.9800
C24 C25 1.376(6)
C24 C29 1.384(6)
C25 C26 1.390(7)
C25 H25 0.9500
C26 C27 1.386(7)
C26 H26 0.9500
C27 C28 1.384(6)
C27 C30 1.529(6)
C28 C29 1.385(6)
C28 H28 0.9500
C29 H29 0.9500
C30 C32 1.525(8)
C30 C31 1.528(9)
C30 H30 1.0000
C31 H31A 0.9800
C31 H31B 0.9800
C31 H31C 0.9800
C32 H32A 0.9800
C32 H32B 0.9800
C32 H32C 0.9800
F1 P1 1.600(4)
F2 P1 1.580(4)
F3 P1 1.593(4)
F4 P1 1.574(4)
F5 P1 1.590(4)
F6 P1 1.578(4)
C33 Cl1 1.697(12)
C33 Cl2 1.766(14)
C33 H33A 0.9900
C33 H33B 0.9900
